data_7037320
loop_
_publ_author_name
'Dauer, David-R'
'Fl\"ugge, Melchior'
'Herbst-Irmer, Regine'
'Stalke, Dietmar'

_publ_section_title
;
 Bis-(benzothiazol-2-yl)-amines and their metal amides: a structural
 comparison in the solid state.
;
_journal_issue 14
_journal_name_full 'Dalton transactions (Cambridge, England : 2003)'
_journal_page_first 6136
_journal_page_last 6148
_journal_paper_doi 10.1039/c5dt03911h
_journal_volume 45
_journal_year 2016
_chemical_formula_moiety 'C17.75 H14 Li N3 S2'
_chemical_formula_sum 'C17.75 H14 Li N3 S2'
_chemical_formula_weight 340.38
_chemical_name_common (mbthNLi)4
_chemical_name_systematic '[Lil{(4-Me-NCSC6H3)2N}]4'
_chemical_properties_physical 'Air-sensitive, Moisture-sensitive, Oxygen-sensitive'
_space_group_crystal_system triclinic
_space_group_IT_number 2
_space_group_name_Hall '-P 1'
_space_group_name_H-M_alt 'P -1'
_symmetry_space_group_name_Hall '-P 1'
_symmetry_space_group_name_H-M 'P -1'
_atom_sites_solution_hydrogens geom
_audit_creation_method SHELXL-2013
_audit_update_record
;
2015-07-06 deposited with the CCDC.
2015-11-19 downloaded from the CCDC.
;
_cell_angle_alpha 71.00(3)
_cell_angle_beta 73.41(3)
_cell_angle_gamma 69.20(2)
_cell_formula_units_Z 8
_cell_length_a 14.094(2)
_cell_length_b 16.125(3)
_cell_length_c 16.706(3)
_cell_measurement_reflns_used 3641
_cell_measurement_temperature 100(2)
_cell_measurement_theta_max 21.68
_cell_measurement_theta_min 2.63
_cell_volume 3293.3(12)
_computing_cell_refinement 'SAINT V8.30C'
_computing_data_collection 'APEX2 v2012.2'
_computing_data_reduction 'SAINT V8.30C'
_computing_molecular_graphics 'XP Version 5.1'
_computing_structure_refinement 'SHELXL-2014 (Sheldrick, 2014)'
_diffrn_ambient_temperature 100(2)
_diffrn_measured_fraction_theta_full 0.795
_diffrn_measured_fraction_theta_max 0.997
_diffrn_measurement_device_type 'Bruker Smart APEX II Quazar'
_diffrn_measurement_method 'omega and phi scans'
_diffrn_radiation_type MoK\a
_diffrn_radiation_wavelength 0.71073
_diffrn_reflns_av_R_equivalents 0.0862
_diffrn_reflns_av_unetI/netI 0.0944
_diffrn_reflns_Laue_measured_fraction_full 0.795
_diffrn_reflns_Laue_measured_fraction_max 0.997
_diffrn_reflns_limit_h_max 15
_diffrn_reflns_limit_h_min -15
_diffrn_reflns_limit_k_max 17
_diffrn_reflns_limit_k_min -17
_diffrn_reflns_limit_l_max 18
_diffrn_reflns_limit_l_min -18
_diffrn_reflns_number 38560
_diffrn_reflns_point_group_measured_fraction_full 0.795
_diffrn_reflns_point_group_measured_fraction_max 0.997
_diffrn_reflns_theta_full 25.242
_diffrn_reflns_theta_max 23.289
_diffrn_reflns_theta_min 1.314
_diffrn_source 'INCOATEC Mo Microsource'
_exptl_absorpt_coefficient_mu 0.325
_exptl_absorpt_correction_T_max 0.7449
_exptl_absorpt_correction_T_min 0.6937
_exptl_absorpt_correction_type multi-scan
_exptl_absorpt_process_details SADABS-2014/3
_exptl_crystal_colour colorless
_exptl_crystal_density_diffrn 1.373
_exptl_crystal_description block
_exptl_crystal_F_000 1412
_exptl_crystal_preparation Luminescent
_exptl_crystal_recrystallization_method 'Re-crystallisation from solvent: toluene'
_exptl_crystal_size_max 0.098
_exptl_crystal_size_mid 0.052
_exptl_crystal_size_min 0.052
_refine_diff_density_max 0.323
_refine_diff_density_min -0.317
_refine_diff_density_rms 0.066
_refine_ls_extinction_method none
_refine_ls_goodness_of_fit_ref 1.017
_refine_ls_hydrogen_treatment constr
_refine_ls_matrix_type full
_refine_ls_number_parameters 930
_refine_ls_number_reflns 9464
_refine_ls_number_restraints 345
_refine_ls_restrained_S_all 1.000
_refine_ls_R_factor_all 0.1175
_refine_ls_R_factor_gt 0.0571
_refine_ls_shift/su_max 0.000
_refine_ls_shift/su_mean 0.000
_refine_ls_structure_factor_coef Fsqd
_refine_ls_weighting_details 'w=1/[\s^2^(Fo^2^)+(0.0635P)^2^+2.2084P] where P=(Fo^2^+2Fc^2^)/3'
_refine_ls_weighting_scheme calc
_refine_ls_wR_factor_gt 0.1236
_refine_ls_wR_factor_ref 0.1491
_reflns_Friedel_coverage 0.000
_reflns_number_gt 5740
_reflns_number_total 9464
_reflns_threshold_expression 'I > 2\s(I)'
_cod_data_source_file c5dt03911h2.cif
_cod_data_source_block compound9
_cod_depositor_comments 'Adding full bibliography for 7037314--7037320.cif.'
_cod_original_cell_volume 3293.3(13)
_cod_database_code 7037320
_shelx_space_group_comment
;
The symmetry employed for this shelxl refinement is uniquely defined
by the following loop, which should always be used as a source of
symmetry information in preference to the above space-group names.
They are only intended as comments.
;
_shelx_estimated_absorpt_t_min 0.969
_shelx_estimated_absorpt_t_max 0.983
_shelxl_version_number 2013-4

loop_
_space_group_symop_operation_xyz
'x, y, z'
'-x, -y, -z'

loop_
_atom_site_label
_atom_site_type_symbol
_atom_site_fract_x
_atom_site_fract_y
_atom_site_fract_z
_atom_site_U_iso_or_equiv
_atom_site_adp_type
_atom_site_occupancy
_atom_site_site_symmetry_order
_atom_site_calc_flag
_atom_site_refinement_flags_posn
_atom_site_refinement_flags_adp
_atom_site_refinement_flags_occupancy
_atom_site_disorder_assembly
_atom_site_disorder_group
C1 C 0.5526(4) 0.4767(3) 0.3609(3) 0.0336(12) Uani 1 1 d . . . . .
N1' N 0.6541(3) 0.4422(3) 0.3317(2) 0.0331(10) Uani 1 1 d . . . . .
S1 S 0.48848(10) 0.58419(9) 0.38553(8) 0.0405(4) Uani 1 1 d . . . . .
Li1 Li 0.6113(7) 0.3152(6) 0.3510(6) 0.046(2) Uani 1 1 d . . . . .
C2 C 0.3710(4) 0.5574(3) 0.4152(3) 0.0319(12) Uani 1 1 d . . . . .
N1 N 0.4904(3) 0.4264(3) 0.3731(2) 0.0353(10) Uani 1 1 d . . . . .
S2 S 0.71492(11) 0.58013(9) 0.35373(9) 0.0425(4) Uani 1 1 d . . . . .
Li2 Li 0.7811(7) 0.3711(6) 0.2382(6) 0.050(2) Uani 1 1 d . . . . .
C3 C 0.2742(4) 0.6098(3) 0.4478(3) 0.0408(14) Uani 1 1 d . . . . .
H3 H 0.2650 0.6674 0.4573 0.049 Uiso 1 1 calc R U . . .
N2 N 0.8243(3) 0.4396(3) 0.2913(3) 0.0438(11) Uani 1 1 d . . . . .
Li3 Li 0.7955(7) 0.2921(6) 0.1133(5) 0.045(2) Uani 1 1 d . . . . .
C4 C 0.1921(4) 0.5750(4) 0.4657(3) 0.0463(15) Uani 1 1 d . . . . .
H4 H 0.1248 0.6090 0.4880 0.056 Uiso 1 1 calc R U . . .
Li4 Li 0.7283(6) 0.1642(5) 0.2791(6) 0.040(2) Uani 1 1 d . . . . .
C5 C 0.2063(4) 0.4903(4) 0.4515(3) 0.0385(13) Uani 1 1 d . . . . .
H5 H 0.1482 0.4685 0.4631 0.046 Uiso 1 1 calc R U . . .
C6 C 0.3033(4) 0.4377(4) 0.4209(3) 0.0375(13) Uani 1 1 d . . . . .
C7 C 0.3873(4) 0.4718(3) 0.4027(3) 0.0325(12) Uani 1 1 d . . . . .
C15 C 0.3168(4) 0.3439(4) 0.4102(4) 0.0567(17) Uani 1 1 d . . . . .
H15A H 0.3568 0.3387 0.3526 0.085 Uiso 1 1 calc R U . . .
H15B H 0.2487 0.3362 0.4172 0.085 Uiso 1 1 calc R U . . .
H15C H 0.3535 0.2963 0.4540 0.085 Uiso 1 1 calc R U . . .
C8 C 0.7281(4) 0.4803(3) 0.3246(3) 0.0361(13) Uani 1 1 d . . . . .
C9 C 0.8487(4) 0.5618(3) 0.3216(3) 0.0397(13) Uani 1 1 d . . . . .
C10 C 0.9086(5) 0.6113(4) 0.3272(3) 0.0516(15) Uani 1 1 d . . . . .
H10 H 0.8785 0.6646 0.3486 0.062 Uiso 1 1 calc R U . . .
C11 C 1.0154(5) 0.5786(4) 0.2997(4) 0.0578(17) Uani 1 1 d . . . . .
H11 H 1.0589 0.6109 0.3018 0.069 Uiso 1 1 calc R U . . .
C12 C 1.0586(5) 0.5013(4) 0.2699(4) 0.0525(15) Uani 1 1 d . . . . .
H12 H 1.1317 0.4810 0.2534 0.063 Uiso 1 1 calc R U . . .
C13 C 1.0017(4) 0.4517(4) 0.2628(4) 0.0528(16) Uani 1 1 d . . . . .
C14 C 0.8933(4) 0.4831(4) 0.2906(3) 0.0426(14) Uani 1 1 d . . . . .
C16 C 1.0496(4) 0.3686(4) 0.2298(5) 0.077(2) Uani 1 1 d . . . . .
H16A H 1.0118 0.3712 0.1876 0.115 Uiso 1 1 calc R U . . .
H16B H 1.0470 0.3143 0.2778 0.115 Uiso 1 1 calc R U . . .
H16C H 1.1218 0.3651 0.2020 0.115 Uiso 1 1 calc R U . . .
C1A C 0.9405(3) 0.2061(3) 0.2168(3) 0.0300(12) Uani 1 1 d . . . . .
N1'A N 0.8488(3) 0.2319(3) 0.2705(2) 0.0290(10) Uani 1 1 d . . . . .
S1A S 1.05536(9) 0.12398(9) 0.24666(8) 0.0352(3) Uani 1 1 d . . . . .
C2A C 1.1137(4) 0.1408(3) 0.1382(3) 0.0329(12) Uani 1 1 d . . . . .
N1A N 0.9467(3) 0.2423(3) 0.1328(2) 0.0307(10) Uani 1 1 d . . . . .
S2A S 0.92940(9) 0.14804(9) 0.42205(8) 0.0372(4) Uani 1 1 d . . . . .
C3A C 1.2125(4) 0.0976(3) 0.1026(3) 0.0345(13) Uani 1 1 d . . . . .
H3A H 1.2595 0.0541 0.1379 0.041 Uiso 1 1 calc R U . . .
N2A N 0.7371(3) 0.2133(2) 0.4024(2) 0.0272(9) Uani 1 1 d . . . . .
C4A C 1.2414(4) 0.1200(3) 0.0133(3) 0.0398(14) Uani 1 1 d . . . . .
H4A H 1.3095 0.0919 -0.0134 0.048 Uiso 1 1 calc R U . . .
C5A C 1.1723(4) 0.1824(4) -0.0366(3) 0.0399(14) Uani 1 1 d . . . . .
H5A H 1.1942 0.1958 -0.0975 0.048 Uiso 1 1 calc R U . . .
C6A C 1.0730(4) 0.2266(3) -0.0032(3) 0.0337(13) Uani 1 1 d . . . . .
C7A C 1.0425(3) 0.2058(3) 0.0869(3) 0.0270(11) Uani 1 1 d . . . . .
C15A C 0.9997(4) 0.2955(4) -0.0594(3) 0.0438(14) Uani 1 1 d . . . . .
H15D H 0.9668 0.3505 -0.0374 0.066 Uiso 1 1 calc R U . . .
H15E H 0.9465 0.2693 -0.0590 0.066 Uiso 1 1 calc R U . . .
H15F H 1.0377 0.3117 -0.1185 0.066 Uiso 1 1 calc R U . . .
C8A C 0.8337(3) 0.2017(3) 0.3579(3) 0.0266(11) Uani 1 1 d . . . . .
C9A C 0.8321(4) 0.1410(3) 0.5141(3) 0.0300(12) Uani 1 1 d . . . . .
C10A C 0.8439(4) 0.1021(3) 0.5989(3) 0.0369(13) Uani 1 1 d . . . . .
H10A H 0.9104 0.0759 0.6138 0.044 Uiso 1 1 calc R U . . .
C11A C 0.7559(4) 0.1027(3) 0.6604(3) 0.0371(13) Uani 1 1 d . . . . .
H11A H 0.7613 0.0757 0.7193 0.045 Uiso 1 1 calc R U . . .
C12A C 0.6595(4) 0.1419(3) 0.6388(3) 0.0327(12) Uani 1 1 d . . . . .
H12A H 0.6002 0.1425 0.6837 0.039 Uiso 1 1 calc R U . . .
C13A C 0.6452(4) 0.1803(3) 0.5545(3) 0.0284(12) Uani 1 1 d . . . . .
C14A C 0.7354(4) 0.1793(3) 0.4906(3) 0.0264(11) Uani 1 1 d . . . . .
C16A C 0.5408(4) 0.2188(3) 0.5312(3) 0.0368(13) Uani 1 1 d . . . . .
H16D H 0.5231 0.2858 0.5137 0.055 Uiso 1 1 calc R U . . .
H16E H 0.4895 0.1999 0.5813 0.055 Uiso 1 1 calc R U . . .
H16F H 0.5413 0.1959 0.4834 0.055 Uiso 1 1 calc R U . . .
C1B C 0.6264(4) 0.4103(3) 0.1606(3) 0.0326(12) Uani 1 1 d . . . . .
N1'B N 0.6314(3) 0.3257(3) 0.2127(2) 0.0322(10) Uani 1 1 d . . . . .
S1B S 0.51301(10) 0.49474(9) 0.13168(9) 0.0419(4) Uani 1 1 d . . . . .
C2B C 0.5862(4) 0.5716(3) 0.0754(3) 0.0393(13) Uani 1 1 d . . . . .
N1B N 0.7111(3) 0.4368(3) 0.1299(2) 0.0337(10) Uani 1 1 d . . . . .
S2B S 0.45081(10) 0.31680(9) 0.18164(9) 0.0414(4) Uani 1 1 d . . . . .
C3B C 0.5516(5) 0.6611(4) 0.0317(3) 0.0506(15) Uani 1 1 d . . . . .
H3B H 0.4805 0.6901 0.0292 0.061 Uiso 1 1 calc R U . . .
N2B N 0.5703(3) 0.2033(3) 0.2887(2) 0.0276(9) Uani 1 1 d . . . . .
C4B C 0.6240(5) 0.7061(4) -0.0080(3) 0.0517(15) Uani 1 1 d . . . . .
H4B H 0.6023 0.7683 -0.0391 0.062 Uiso 1 1 calc R U . . .
C5B C 0.7262(5) 0.6667(4) -0.0055(3) 0.0455(14) Uani 1 1 d . . . . .
H5B H 0.7739 0.7009 -0.0366 0.055 Uiso 1 1 calc R U . . .
C6B C 0.7620(4) 0.5773(4) 0.0419(3) 0.0441(14) Uani 1 1 d . . . . .
C7B C 0.6892(4) 0.5281(3) 0.0826(3) 0.0353(13) Uani 1 1 d . . . . .
C15B C 0.8729(4) 0.5325(4) 0.0495(4) 0.0592(17) Uani 1 1 d . . . . .
H15G H 0.8948 0.4708 0.0404 0.089 Uiso 1 1 calc R U . . .
H15H H 0.8811 0.5283 0.1071 0.089 Uiso 1 1 calc R U . . .
H15I H 0.9156 0.5689 0.0059 0.089 Uiso 1 1 calc R U . . .
C8B C 0.5584(4) 0.2829(3) 0.2307(3) 0.0325(12) Uani 1 1 d . . . . .
C9B C 0.4189(4) 0.2175(3) 0.2456(3) 0.0358(13) Uani 1 1 d . . . . .
C10B C 0.3352(4) 0.1877(4) 0.2493(3) 0.0433(14) Uani 1 1 d . . . . .
H10B H 0.2849 0.2236 0.2144 0.052 Uiso 1 1 calc R U . . .
C11B C 0.3281(4) 0.1063(4) 0.3040(3) 0.0401(13) Uani 1 1 d . . . . .
H11B H 0.2714 0.0852 0.3085 0.048 Uiso 1 1 calc R U . . .
C12B C 0.4031(4) 0.0529(4) 0.3542(3) 0.0412(14) Uani 1 1 d . . . . .
H12B H 0.3966 -0.0044 0.3914 0.049 Uiso 1 1 calc R U . . .
C13B C 0.4863(4) 0.0804(3) 0.3516(3) 0.0318(12) Uani 1 1 d . . . . .
C14B C 0.4928(4) 0.1648(3) 0.2976(3) 0.0311(12) Uani 1 1 d . . . . .
C16B C 0.5720(4) 0.0209(3) 0.4006(3) 0.0438(14) Uani 1 1 d . . . . .
H16G H 0.6382 0.0102 0.3600 0.066 Uiso 1 1 calc R U . . .
H16H H 0.5585 -0.0379 0.4326 0.066 Uiso 1 1 calc R U . . .
H16I H 0.5751 0.0518 0.4412 0.066 Uiso 1 1 calc R U . . .
C1C C 0.7743(3) 0.1663(3) 0.0696(3) 0.0314(12) Uani 1 1 d . . . . .
N1'C N 0.7856(3) 0.1407(3) 0.1526(2) 0.0310(10) Uani 1 1 d . . . . .
S1C S 0.77348(11) 0.09275(9) 0.01140(8) 0.0444(4) Uani 1 1 d . . . . .
C2C C 0.7477(4) 0.1875(3) -0.0748(3) 0.0364(13) Uani 1 1 d . . . . .
N1C N 0.7573(3) 0.2530(3) 0.0278(2) 0.0327(10) Uani 1 1 d . . . . .
S2C S 0.92814(10) -0.02831(9) 0.14153(8) 0.0444(4) Uani 1 1 d . . . . .
C3C C 0.7325(4) 0.1909(4) -0.1544(4) 0.0487(15) Uani 1 1 d . . . . .
H3C H 0.7348 0.1371 -0.1675 0.058 Uiso 1 1 calc R U . . .
N2C N 0.8238(3) 0.0326(3) 0.2777(2) 0.0317(10) Uani 1 1 d . . . . .
C4C C 0.7142(4) 0.2735(4) -0.2132(3) 0.0487(15) Uani 1 1 d . . . . .
H4C H 0.7010 0.2773 -0.2672 0.058 Uiso 1 1 calc R U . . .
C5C C 0.7142(4) 0.3509(4) -0.1963(3) 0.0407(14) Uani 1 1 d . . . . .
H5C H 0.7043 0.4067 -0.2399 0.049 Uiso 1 1 calc R U . . .
C6C C 0.7285(4) 0.3499(3) -0.1167(3) 0.0335(12) Uani 1 1 d . . . . .
C7C C 0.7443(4) 0.2665(3) -0.0560(3) 0.0320(12) Uani 1 1 d . . . . .
C15C C 0.7256(4) 0.4346(3) -0.0949(3) 0.0491(15) Uani 1 1 d . . . . .
H15J H 0.7927 0.4265 -0.0824 0.074 Uiso 1 1 calc R U . . .
H15K H 0.6713 0.4446 -0.0442 0.074 Uiso 1 1 calc R U . . .
H15L H 0.7111 0.4877 -0.1439 0.074 Uiso 1 1 calc R U . . .
C8C C 0.8355(4) 0.0561(3) 0.1923(3) 0.0327(12) Uani 1 1 d . . . . .
C9C C 0.9495(4) -0.0979(3) 0.2423(3) 0.0384(13) Uani 1 1 d . . . . .
C10C C 1.0176(4) -0.1840(4) 0.2617(4) 0.0552(16) Uani 1 1 d . . . . .
H10C H 1.0616 -0.2128 0.2175 0.066 Uiso 1 1 calc R U . . .
C11C C 1.0197(5) -0.2266(4) 0.3469(4) 0.0624(18) Uani 1 1 d . . . . .
H11C H 1.0666 -0.2859 0.3617 0.075 Uiso 1 1 calc R U . . .
C12C C 0.9559(4) -0.1862(4) 0.4121(4) 0.0474(15) Uani 1 1 d . . . . .
H12C H 0.9583 -0.2190 0.4705 0.057 Uiso 1 1 calc R U . . .
C13C C 0.8887(4) -0.0991(4) 0.3941(3) 0.0412(14) Uani 1 1 d . . . . .
C14C C 0.8869(3) -0.0539(3) 0.3068(3) 0.0325(12) Uani 1 1 d . . . . .
C16C C 0.8221(4) -0.0564(4) 0.4648(3) 0.0459(14) Uani 1 1 d . . . . .
H16J H 0.7970 0.0101 0.4419 0.069 Uiso 1 1 calc R U . . .
H16K H 0.8621 -0.0695 0.5091 0.069 Uiso 1 1 calc R U . . .
H16L H 0.7631 -0.0814 0.4904 0.069 Uiso 1 1 calc R U . . .
C1T C 0.3828(16) 0.1205(9) 0.7847(16) 0.045(3) Uani 0.66(2) 1 d D U P A 1
C2T C 0.4299(11) 0.0314(8) 0.8239(9) 0.050(3) Uani 0.66(2) 1 d D U P A 1
H2T H 0.4113 -0.0165 0.8166 0.060 Uiso 0.66(2) 1 calc R U P A 1
C3T C 0.5013(11) 0.0094(7) 0.8721(8) 0.045(3) Uani 0.66(2) 1 d D U P A 1
H3T H 0.5342 -0.0527 0.8972 0.054 Uiso 0.66(2) 1 calc R U P A 1
C4T C 0.5260(8) 0.0816(9) 0.8841(7) 0.038(3) Uani 0.66(2) 1 d D U P A 1
H4T H 0.5764 0.0679 0.9176 0.046 Uiso 0.66(2) 1 calc R U P A 1
C5T C 0.4770(10) 0.1733(9) 0.8471(9) 0.042(3) Uani 0.66(2) 1 d D U P A 1
H5T H 0.4936 0.2218 0.8553 0.051 Uiso 0.66(2) 1 calc R U P A 1
C6T C 0.405(2) 0.1911(8) 0.799(2) 0.044(3) Uani 0.66(2) 1 d D U P A 1
H6T H 0.3699 0.2529 0.7753 0.053 Uiso 0.66(2) 1 calc R U P A 1
C7T C 0.3019(15) 0.1427(13) 0.7336(13) 0.063(5) Uani 0.66(2) 1 d D U P A 1
H7TA H 0.3266 0.1712 0.6732 0.095 Uiso 0.66(2) 1 calc R U P A 1
H7TB H 0.2385 0.1853 0.7568 0.095 Uiso 0.66(2) 1 calc R U P A 1
H7TC H 0.2875 0.0864 0.7371 0.095 Uiso 0.66(2) 1 calc R U P A 1
C1' C 0.363(3) 0.1289(15) 0.783(3) 0.043(5) Uani 0.34(2) 1 d D U P A 2
C2' C 0.396(2) 0.0346(14) 0.8103(16) 0.049(5) Uani 0.34(2) 1 d D U P A 2
H2' H 0.3680 -0.0008 0.7927 0.059 Uiso 0.34(2) 1 calc R U P A 2
C3' C 0.468(2) -0.0086(16) 0.8617(14) 0.055(5) Uani 0.34(2) 1 d D U P A 2
H3' H 0.4867 -0.0734 0.8829 0.066 Uiso 0.34(2) 1 calc R U P A 2
C4' C 0.5125(17) 0.044(2) 0.8828(14) 0.050(5) Uani 0.34(2) 1 d D U P A 2
H4' H 0.5628 0.0138 0.9186 0.060 Uiso 0.34(2) 1 calc R U P A 2
C5' C 0.485(2) 0.140(2) 0.852(2) 0.058(6) Uani 0.34(2) 1 d D U P A 2
H5' H 0.5159 0.1752 0.8667 0.069 Uiso 0.34(2) 1 calc R U P A 2
C6' C 0.412(5) 0.1793(18) 0.801(4) 0.049(6) Uani 0.34(2) 1 d D U P A 2
H6' H 0.3952 0.2437 0.7773 0.059 Uiso 0.34(2) 1 calc R U P A 2
C7' C 0.288(3) 0.172(2) 0.723(2) 0.045(7) Uani 0.34(2) 1 d D U P A 2
H7'A H 0.3238 0.1636 0.6651 0.068 Uiso 0.34(2) 1 calc R U P A 2
H7'B H 0.2589 0.2378 0.7198 0.068 Uiso 0.34(2) 1 calc R U P A 2
H7'C H 0.2318 0.1432 0.7436 0.068 Uiso 0.34(2) 1 calc R U P A 2

loop_
_atom_site_aniso_label
_atom_site_aniso_U_11
_atom_site_aniso_U_22
_atom_site_aniso_U_33
_atom_site_aniso_U_23
_atom_site_aniso_U_13
_atom_site_aniso_U_12
C1 0.041(4) 0.031(3) 0.028(3) -0.007(2) -0.010(3) -0.007(3)
N1' 0.031(3) 0.034(3) 0.036(3) -0.011(2) -0.009(2) -0.006(2)
S1 0.0443(9) 0.0329(8) 0.0409(8) -0.0127(6) -0.0097(7) -0.0030(7)
Li1 0.044(6) 0.048(6) 0.043(5) -0.015(5) -0.010(4) -0.005(4)
C2 0.037(3) 0.028(3) 0.024(3) -0.007(2) -0.012(2) 0.003(2)
N1 0.033(3) 0.037(3) 0.034(2) -0.011(2) -0.006(2) -0.006(2)
S2 0.0496(9) 0.0402(8) 0.0427(8) -0.0124(7) -0.0146(7) -0.0124(7)
Li2 0.048(6) 0.049(6) 0.050(6) -0.023(5) -0.009(5) -0.001(5)
C3 0.053(4) 0.028(3) 0.032(3) -0.008(3) -0.008(3) -0.002(3)
N2 0.037(3) 0.045(3) 0.052(3) -0.016(2) -0.012(2) -0.009(2)
Li3 0.050(6) 0.042(6) 0.042(5) -0.017(4) -0.009(4) -0.009(4)
C4 0.041(4) 0.046(4) 0.036(3) -0.006(3) -0.010(3) 0.005(3)
Li4 0.038(5) 0.032(5) 0.051(6) -0.017(4) -0.011(4) -0.005(4)
C5 0.032(3) 0.047(4) 0.030(3) -0.005(3) -0.007(2) -0.006(3)
C6 0.034(3) 0.048(3) 0.027(3) -0.013(3) -0.004(2) -0.006(3)
C7 0.035(3) 0.042(3) 0.017(3) -0.007(2) -0.007(2) -0.005(3)
C15 0.039(4) 0.066(4) 0.069(4) -0.034(4) -0.002(3) -0.012(3)
C8 0.044(4) 0.029(3) 0.032(3) -0.004(2) -0.015(3) -0.004(3)
C9 0.044(3) 0.040(3) 0.038(3) -0.002(3) -0.014(3) -0.017(3)
C10 0.061(4) 0.051(4) 0.052(4) -0.008(3) -0.018(3) -0.026(3)
C11 0.055(4) 0.070(5) 0.055(4) 0.000(3) -0.018(3) -0.034(4)
C12 0.046(4) 0.054(4) 0.059(4) -0.012(3) -0.013(3) -0.017(3)
C13 0.045(4) 0.060(4) 0.060(4) -0.011(3) -0.010(3) -0.026(3)
C14 0.043(4) 0.042(3) 0.046(3) -0.007(3) -0.015(3) -0.013(3)
C16 0.038(4) 0.070(5) 0.120(6) -0.043(4) 0.001(4) -0.008(3)
C1A 0.025(3) 0.031(3) 0.034(3) -0.014(2) -0.005(2) -0.003(2)
N1'A 0.023(2) 0.038(2) 0.020(2) -0.0125(19) 0.0007(18) -0.0014(19)
S1A 0.0266(7) 0.0382(8) 0.0306(7) -0.0086(6) -0.0007(6) -0.0010(6)
C2A 0.028(3) 0.035(3) 0.034(3) -0.015(3) 0.005(2) -0.010(3)
N1A 0.029(2) 0.040(3) 0.021(2) -0.010(2) -0.0003(19) -0.010(2)
S2A 0.0268(7) 0.0554(9) 0.0276(7) -0.0131(7) -0.0053(6) -0.0073(7)
C3A 0.032(3) 0.026(3) 0.040(3) -0.009(2) -0.003(2) -0.004(2)
N2A 0.023(2) 0.031(2) 0.028(2) -0.0120(19) -0.0036(19) -0.0052(18)
C4A 0.036(3) 0.041(3) 0.038(3) -0.018(3) 0.009(3) -0.012(3)
C5A 0.037(3) 0.053(4) 0.030(3) -0.014(3) 0.002(3) -0.017(3)
C6A 0.027(3) 0.047(3) 0.032(3) -0.017(3) 0.003(2) -0.017(3)
C7A 0.024(3) 0.028(3) 0.027(3) -0.011(2) 0.003(2) -0.008(2)
C15A 0.037(3) 0.070(4) 0.020(3) -0.011(3) 0.001(2) -0.015(3)
C8A 0.025(3) 0.028(3) 0.027(3) -0.011(2) -0.007(2) -0.004(2)
C9A 0.032(3) 0.036(3) 0.022(3) -0.010(2) -0.004(2) -0.008(2)
C10A 0.042(3) 0.042(3) 0.031(3) -0.011(3) -0.013(3) -0.010(3)
C11A 0.057(4) 0.037(3) 0.022(3) -0.009(2) -0.008(3) -0.016(3)
C12A 0.036(3) 0.034(3) 0.025(3) -0.012(2) 0.002(2) -0.009(3)
C13A 0.032(3) 0.027(3) 0.029(3) -0.013(2) -0.001(2) -0.009(2)
C14A 0.036(3) 0.024(3) 0.023(3) -0.010(2) -0.004(2) -0.011(2)
C16A 0.035(3) 0.037(3) 0.032(3) -0.010(2) 0.003(2) -0.009(3)
C1B 0.029(3) 0.032(3) 0.035(3) -0.017(3) -0.006(2) 0.002(3)
N1'B 0.031(3) 0.026(3) 0.038(3) -0.007(2) -0.011(2) -0.004(2)
S1B 0.0365(8) 0.0310(8) 0.0498(9) -0.0044(7) -0.0085(7) -0.0050(6)
C2B 0.048(4) 0.027(3) 0.041(3) -0.005(3) -0.009(3) -0.011(3)
N1B 0.029(3) 0.037(3) 0.038(3) -0.018(2) 0.000(2) -0.012(2)
S2B 0.0386(8) 0.0357(8) 0.0501(9) -0.0029(7) -0.0212(7) -0.0081(7)
C3B 0.055(4) 0.041(4) 0.050(4) -0.010(3) -0.002(3) -0.014(3)
N2B 0.022(2) 0.029(2) 0.032(2) -0.011(2) -0.0078(18) -0.0030(19)
C4B 0.065(5) 0.044(4) 0.044(4) -0.005(3) -0.008(3) -0.021(4)
C5B 0.049(4) 0.040(4) 0.047(4) -0.010(3) -0.002(3) -0.020(3)
C6B 0.040(4) 0.049(4) 0.044(3) -0.022(3) 0.003(3) -0.012(3)
C7B 0.040(4) 0.028(3) 0.035(3) -0.013(3) 0.003(3) -0.009(3)
C15B 0.057(4) 0.056(4) 0.069(4) -0.019(3) 0.004(3) -0.032(3)
C8B 0.034(3) 0.029(3) 0.037(3) -0.017(3) -0.006(2) -0.005(3)
C9B 0.035(3) 0.036(3) 0.039(3) -0.012(3) -0.012(3) -0.006(3)
C10B 0.038(3) 0.047(4) 0.049(4) -0.015(3) -0.016(3) -0.009(3)
C11B 0.043(3) 0.045(4) 0.042(3) -0.013(3) -0.006(3) -0.023(3)
C12B 0.055(4) 0.041(3) 0.030(3) -0.007(3) -0.003(3) -0.022(3)
C13B 0.037(3) 0.034(3) 0.025(3) -0.011(2) -0.004(2) -0.009(3)
C14B 0.029(3) 0.034(3) 0.032(3) -0.013(3) -0.006(2) -0.006(3)
C16B 0.049(4) 0.040(3) 0.039(3) -0.007(3) -0.009(3) -0.012(3)
C1C 0.031(3) 0.034(3) 0.025(3) -0.008(2) 0.002(2) -0.009(2)
N1'C 0.033(2) 0.027(2) 0.028(2) -0.005(2) -0.0073(19) -0.003(2)
S1C 0.0661(10) 0.0340(8) 0.0348(8) -0.0110(7) -0.0115(7) -0.0127(7)
C2C 0.043(3) 0.033(3) 0.031(3) -0.009(2) -0.006(2) -0.008(3)
N1C 0.034(3) 0.030(3) 0.030(2) -0.008(2) -0.0035(19) -0.007(2)
S2C 0.0409(9) 0.0396(9) 0.0388(8) -0.0128(7) -0.0003(7) 0.0017(7)
C3C 0.057(4) 0.045(4) 0.048(4) -0.027(3) -0.013(3) -0.005(3)
N2C 0.029(2) 0.033(3) 0.027(2) -0.004(2) -0.0040(19) -0.006(2)
C4C 0.056(4) 0.056(4) 0.030(3) -0.018(3) -0.018(3) 0.003(3)
C5C 0.043(3) 0.041(3) 0.021(3) 0.001(3) -0.006(2) -0.001(3)
C6C 0.031(3) 0.033(3) 0.030(3) -0.008(3) -0.003(2) -0.003(2)
C7C 0.034(3) 0.035(3) 0.021(3) -0.006(2) -0.007(2) -0.002(2)
C15C 0.050(4) 0.042(4) 0.043(3) -0.002(3) -0.007(3) -0.008(3)
C8C 0.028(3) 0.033(3) 0.034(3) -0.008(3) -0.001(2) -0.008(2)
C9C 0.026(3) 0.039(3) 0.046(3) -0.010(3) -0.012(3) -0.001(3)
C10C 0.051(4) 0.044(4) 0.062(4) -0.016(3) -0.019(3) 0.006(3)
C11C 0.066(4) 0.044(4) 0.070(5) -0.014(4) -0.033(4) 0.007(3)
C12C 0.052(4) 0.038(4) 0.051(4) -0.007(3) -0.025(3) -0.003(3)
C13C 0.032(3) 0.048(4) 0.048(4) -0.012(3) -0.017(3) -0.010(3)
C14C 0.025(3) 0.033(3) 0.037(3) -0.001(3) -0.016(2) -0.005(2)
C16C 0.046(3) 0.047(4) 0.037(3) -0.002(3) -0.010(3) -0.011(3)
C1T 0.030(8) 0.064(5) 0.036(6) -0.024(5) 0.014(6) -0.016(5)
C2T 0.038(7) 0.061(5) 0.048(6) -0.025(4) 0.011(5) -0.014(5)
C3T 0.035(6) 0.046(5) 0.050(6) -0.023(4) 0.008(4) -0.009(4)
C4T 0.024(5) 0.042(6) 0.038(5) -0.009(4) -0.004(4) 0.000(4)
C5T 0.031(5) 0.047(5) 0.040(5) -0.021(5) 0.005(4) -0.001(4)
C6T 0.031(7) 0.057(5) 0.038(6) -0.014(5) 0.004(5) -0.011(5)
C7T 0.051(9) 0.095(12) 0.051(7) -0.023(8) 0.007(6) -0.039(9)
C1' 0.016(10) 0.070(8) 0.030(9) -0.022(6) 0.012(8) 0.000(6)
C2' 0.033(11) 0.069(8) 0.032(8) -0.026(6) 0.007(7) 0.002(6)
C3' 0.039(11) 0.075(9) 0.039(9) -0.022(7) -0.001(8) 0.000(7)
C4' 0.034(9) 0.072(10) 0.031(9) -0.021(8) 0.004(7) -0.002(8)
C5' 0.039(9) 0.074(10) 0.048(10) -0.020(9) 0.002(8) -0.006(8)
C6' 0.032(10) 0.071(9) 0.035(11) -0.020(8) 0.008(9) -0.008(7)
C7' 0.027(10) 0.056(12) 0.050(13) -0.032(10) -0.004(9) 0.006(10)

loop_
_atom_type_symbol
_atom_type_description
_atom_type_scat_dispersion_real
_atom_type_scat_dispersion_imag
_atom_type_scat_source
C C 0.0033 0.0016 'International Tables Vol C Tables 4.2.6.8 and 6.1.1.4'
H H 0.0000 0.0000 'International Tables Vol C Tables 4.2.6.8 and 6.1.1.4'
Li Li -0.0003 0.0001 'International Tables Vol C Tables 4.2.6.8 and 6.1.1.4'
N N 0.0061 0.0033 'International Tables Vol C Tables 4.2.6.8 and 6.1.1.4'
S S 0.1246 0.1234 'International Tables Vol C Tables 4.2.6.8 and 6.1.1.4'

loop_
_geom_angle_atom_site_label_1
_geom_angle_atom_site_label_2
_geom_angle_atom_site_label_3
_geom_angle
N1 C1 N1' 118.2(4)
N1 C1 S1 114.1(4)
N1' C1 S1 127.7(4)
N1 C1 Li1 55.1(3)
N1' C1 Li1 63.5(3)
S1 C1 Li1 167.4(4)
C1 N1' C8 125.2(4)
C1 N1' Li1 83.9(4)
C8 N1' Li1 148.0(4)
C1 N1' Li2 149.3(4)
C8 N1' Li2 80.2(4)
Li1 N1' Li2 77.8(3)
C2 S1 C1 89.4(2)
N1 Li1 N2A 143.3(5)
N1 Li1 N1'B 104.5(4)
N2A Li1 N1'B 110.6(4)
N1 Li1 N1' 64.7(3)
N2A Li1 N1' 101.1(4)
N1'B Li1 N1' 95.6(4)
N1 Li1 C1 32.3(2)
N2A Li1 C1 124.4(4)
N1'B Li1 C1 104.3(4)
N1' Li1 C1 32.58(19)
N1 Li1 C8B 99.8(4)
N2A Li1 C8B 115.6(4)
N1'B Li1 C8B 31.43(18)
N1' Li1 C8B 122.3(4)
C1 Li1 C8B 116.9(4)
N1 Li1 N2B 115.1(4)
N2A Li1 N2B 93.8(3)
N1'B Li1 N2B 55.2(2)
N1' Li1 N2B 150.6(4)
C1 Li1 N2B 141.8(4)
C8B Li1 N2B 29.22(16)
C3 C2 C7 122.6(5)
C3 C2 S1 127.6(4)
C7 C2 S1 109.8(3)
C1 N1 C7 111.5(4)
C1 N1 Li1 92.6(4)
C7 N1 Li1 154.9(4)
C9 S2 C8 89.5(3)
N2 Li2 N1'A 114.3(5)
N2 Li2 N1B 121.0(5)
N1'A Li2 N1B 122.1(4)
N2 Li2 N1' 65.5(3)
N1'A Li2 N1' 121.4(5)
N1B Li2 N1' 97.0(4)
N2 Li2 C8 33.1(2)
N1'A Li2 C8 129.5(5)
N1B Li2 C8 106.8(4)
N1' Li2 C8 33.30(19)
N2 Li2 C1B 133.9(4)
N1'A Li2 C1B 110.3(4)
N1B Li2 C1B 29.72(19)
N1' Li2 C1B 81.8(3)
C8 Li2 C1B 105.7(3)
N2 Li2 N1'B 149.3(4)
N1'A Li2 N1'B 84.0(3)
N1B Li2 N1'B 56.8(3)
N1' Li2 N1'B 84.0(3)
C8 Li2 N1'B 116.2(4)
C1B Li2 N1'B 29.58(17)
N2 Li2 Li4 141.7(5)
N1'A Li2 Li4 38.6(2)
N1B Li2 Li4 95.9(4)
N1' Li2 Li4 102.7(4)
C8 Li2 Li4 131.1(4)
C1B Li2 Li4 74.6(3)
N1'B Li2 Li4 46.0(2)
C4 C3 C2 117.3(5)
C8 N2 C14 112.3(4)
C8 N2 Li2 93.2(4)
C14 N2 Li2 149.9(4)
N1C Li3 N1A 119.5(4)
N1C Li3 N1B 117.5(4)
N1A Li3 N1B 114.7(4)
N1C Li3 N1'C 63.1(3)
N1A Li3 N1'C 89.7(3)
N1B Li3 N1'C 144.8(4)
N1C Li3 N1'B 101.4(4)
N1A Li3 N1'B 131.5(4)
N1B Li3 N1'B 58.5(2)
N1'C Li3 N1'B 86.4(3)
N1C Li3 C1C 31.47(19)
N1A Li3 C1C 103.3(4)
N1B Li3 C1C 141.8(4)
N1'C Li3 C1C 32.10(17)
N1'B Li3 C1C 98.5(3)
N1C Li3 C1B 102.1(4)
N1A Li3 C1B 138.2(4)
N1B Li3 C1B 30.81(18)
N1'C Li3 C1B 114.7(4)
N1'B Li3 C1B 31.08(17)
C1C Li3 C1B 115.4(4)
N1C Li3 N1'A 143.0(4)
N1A Li3 N1'A 55.8(2)
N1B Li3 N1'A 93.0(3)
N1'C Li3 N1'A 79.9(3)
N1'B Li3 N1'A 76.0(3)
C1C Li3 N1'A 111.6(4)
C1B Li3 N1'A 93.9(3)
N1C Li3 C1A 132.4(4)
N1A Li3 C1A 27.67(18)
N1B Li3 C1A 110.0(3)
N1'C Li3 C1A 79.6(3)
N1'B Li3 C1A 104.7(3)
C1C Li3 C1A 105.0(3)
C1B Li3 C1A 120.6(3)
N1'A Li3 C1A 28.83(15)
N1C Li3 Li4 101.5(4)
N1A Li3 Li4 90.9(4)
N1B Li3 Li4 106.4(3)
N1'C Li3 Li4 45.3(2)
N1'B Li3 Li4 54.1(2)
C1C Li3 Li4 74.8(3)
C1B Li3 Li4 84.7(3)
N1'A Li3 Li4 46.6(2)
C1A Li3 Li4 65.4(3)
C3 C4 C5 121.0(5)
N2B Li4 N2C 124.1(4)
N2B Li4 N1'C 102.6(4)
N2C Li4 N1'C 66.2(3)
N2B Li4 N1'A 136.5(4)
N2C Li4 N1'A 99.3(4)
N1'C Li4 N1'A 95.3(4)
N2B Li4 C8C 118.2(4)
N2C Li4 C8C 32.99(18)
N1'C Li4 C8C 33.17(18)
N1'A Li4 C8C 98.2(3)
N2B Li4 N2A 99.9(3)
N2C Li4 N2A 111.9(4)
N1'C Li4 N2A 153.1(4)
N1'A Li4 N2A 58.0(2)
C8C Li4 N2A 138.6(4)
N2B Li4 N1'B 58.7(2)
N2C Li4 N1'B 155.1(4)
N1'C Li4 N1'B 88.9(3)
N1'A Li4 N1'B 82.7(3)
C8C Li4 N1'B 122.1(4)
N2A Li4 N1'B 90.4(3)
N2B Li4 C8A 129.0(4)
N2C Li4 C8A 96.1(3)
N1'C Li4 C8A 123.2(4)
N1'A Li4 C8A 31.90(17)
C8C Li4 C8A 112.5(3)
N2A Li4 C8A 30.57(15)
N1'B Li4 C8A 98.2(3)
N2B Li4 C8B 29.71(18)
N2C Li4 C8B 142.1(4)
N1'C Li4 C8B 90.4(3)
N1'A Li4 C8B 112.7(4)
C8C Li4 C8B 118.7(4)
N2A Li4 C8B 102.4(3)
N1'B Li4 C8B 30.28(16)
C8A Li4 C8B 121.8(3)
N2B Li4 Li3 102.4(4)
N2C Li4 Li3 108.2(4)
N1'C Li4 Li3 51.4(3)
N1'A Li4 Li3 60.0(3)
C8C Li4 Li3 79.1(3)
N2A Li4 Li3 109.4(3)
N1'B Li4 Li3 51.4(2)
C8A Li4 Li3 91.4(3)
C8B Li4 Li3 73.7(3)
N2B Li4 Li2 103.1(3)
N2C Li4 Li2 132.2(4)
N1'C Li4 Li2 99.1(3)
N1'A Li4 Li2 34.3(2)
C8C Li4 Li2 119.3(4)
N2A Li4 Li2 61.3(2)
N1'B Li4 Li2 49.1(2)
C8A Li4 Li2 52.6(2)
C8B Li4 Li2 78.5(3)
Li3 Li4 Li2 48.6(2)
C6 C5 C4 121.3(5)
C5 C6 C7 118.4(5)
C5 C6 C15 120.0(5)
C7 C6 C15 121.6(4)
C2 C7 C6 119.4(4)
C2 C7 N1 115.1(5)
C6 C7 N1 125.5(5)
N2 C8 N1' 117.8(4)
N2 C8 S2 113.7(4)
N1' C8 S2 128.5(4)
N2 C8 Li2 53.6(3)
N1' C8 Li2 66.5(3)
S2 C8 Li2 159.3(4)
C10 C9 C14 121.6(5)
C10 C9 S2 128.9(4)
C14 C9 S2 109.5(4)
C9 C10 C11 116.6(5)
C12 C11 C10 121.6(6)
C11 C12 C13 123.2(6)
C12 C13 C14 116.4(5)
C12 C13 C16 122.5(5)
C14 C13 C16 121.1(5)
N2 C14 C9 115.0(5)
N2 C14 C13 124.4(5)
C9 C14 C13 120.6(5)
N1A C1A N1'A 118.7(4)
N1A C1A S1A 114.6(3)
N1'A C1A S1A 126.7(4)
N1A C1A Li3 46.7(3)
N1'A C1A Li3 74.2(3)
S1A C1A Li3 154.1(3)
C8A N1'A C1A 124.1(4)
C8A N1'A Li2 108.7(4)
C1A N1'A Li2 112.1(4)
C8A N1'A Li4 85.9(3)
C1A N1'A Li4 115.5(3)
Li2 N1'A Li4 107.0(4)
C8A N1'A Li3 155.9(3)
C1A N1'A Li3 76.9(3)
Li2 N1'A Li3 67.6(3)
Li4 N1'A Li3 73.3(3)
C2A S1A C1A 88.9(2)
C3A C2A C7A 122.1(4)
C3A C2A S1A 127.7(4)
C7A C2A S1A 110.1(3)
C1A N1A C7A 111.7(4)
C1A N1A Li3 105.7(4)
C7A N1A Li3 136.3(4)
C9A S2A C8A 89.4(2)
C2A C3A C4A 117.6(5)
C8A N2A C14A 111.1(4)
C8A N2A Li1 121.6(4)
C14A N2A Li1 122.8(4)
C8A N2A Li4 78.1(3)
C14A N2A Li4 139.3(3)
Li1 N2A Li4 75.6(3)
C5A C4A C3A 120.4(4)
C4A C5A C6A 123.4(5)
C5A C6A C7A 117.2(5)
C5A C6A C15A 122.2(4)
C7A C6A C15A 120.6(4)
N1A C7A C6A 126.2(4)
N1A C7A C2A 114.6(4)
C6A C7A C2A 119.2(4)
N2A C8A N1'A 118.5(4)
N2A C8A S2A 114.3(3)
N1'A C8A S2A 127.1(3)
N2A C8A Li4 71.3(3)
N1'A C8A Li4 62.2(3)
S2A C8A Li4 141.2(3)
C10A C9A C14A 122.5(4)
C10A C9A S2A 127.6(4)
C14A C9A S2A 109.9(3)
C11A C10A C9A 117.2(5)
C10A C11A C12A 121.3(5)
C11A C12A C13A 122.9(4)
C12A C13A C14A 116.3(4)
C12A C13A C16A 122.6(4)
C14A C13A C16A 121.1(4)
N2A C14A C9A 115.3(4)
N2A C14A C13A 124.8(4)
C9A C14A C13A 119.9(4)
N1B C1B N1'B 119.6(4)
N1B C1B S1B 114.6(4)
N1'B C1B S1B 125.8(4)
N1B C1B Li3 62.3(3)
N1'B C1B Li3 68.6(3)
S1B C1B Li3 147.1(3)
N1B C1B Li2 52.0(3)
N1'B C1B Li2 75.6(3)
S1B C1B Li2 144.4(3)
Li3 C1B Li2 62.6(3)
C1B N1'B C8B 124.7(4)
C1B N1'B Li1 115.0(4)
C8B N1'B Li1 90.1(4)
C1B N1'B Li3 80.3(3)
C8B N1'B Li3 124.8(3)
Li1 N1'B Li3 125.9(4)
C1B N1'B Li4 152.8(4)
C8B N1'B Li4 79.3(3)
Li1 N1'B Li4 73.3(3)
Li3 N1'B Li4 74.6(3)
C1B N1'B Li2 74.8(3)
C8B N1'B Li2 157.8(4)
Li1 N1'B Li2 70.4(3)
Li3 N1'B Li2 64.3(3)
Li4 N1'B Li2 84.9(3)
C2B S1B C1B 89.3(3)
C3B C2B C7B 123.1(5)
C3B C2B S1B 127.6(4)
C7B C2B S1B 109.3(4)
C1B N1B C7B 111.1(4)
C1B N1B Li2 98.3(4)
C7B N1B Li2 130.6(4)
C1B N1B Li3 86.9(4)
C7B N1B Li3 141.3(4)
Li2 N1B Li3 76.2(3)
C9B S2B C8B 89.4(2)
C4B C3B C2B 116.5(6)
C8B N2B C14B 111.3(4)
C8B N2B Li4 99.5(4)
C14B N2B Li4 139.1(4)
C8B N2B Li1 72.9(3)
C14B N2B Li1 140.9(3)
Li4 N2B Li1 72.8(3)
C3B C4B C5B 123.2(6)
C4B C5B C6B 121.0(5)
C5B C6B C7B 117.2(5)
C5B C6B C15B 122.9(5)
C7B C6B C15B 119.9(5)
C2B C7B N1B 115.6(5)
C2B C7B C6B 118.9(5)
N1B C7B C6B 125.5(5)
N2B C8B N1'B 117.5(4)
N2B C8B S2B 114.6(4)
N1'B C8B S2B 127.8(4)
N2B C8B Li1 77.8(3)
N1'B C8B Li1 58.5(3)
S2B C8B Li1 139.4(3)
N2B C8B Li4 50.8(3)
N1'B C8B Li4 70.5(3)
S2B C8B Li4 152.5(3)
Li1 C8B Li4 65.8(3)
C14B C9B C10B 121.0(5)
C14B C9B S2B 109.7(4)
C10B C9B S2B 129.3(4)
C11B C10B C9B 118.1(5)
C10B C11B C12B 120.8(5)
C13B C12B C11B 122.3(5)
C12B C13B C14B 117.4(5)
C12B C13B C16B 123.1(5)
C14B C13B C16B 119.4(5)
C13B C14B N2B 124.7(4)
C13B C14B C9B 120.4(5)
N2B C14B C9B 115.0(4)
N1C C1C N1'C 119.4(4)
N1C C1C S1C 115.2(4)
N1'C C1C S1C 125.3(4)
N1C C1C Li3 52.6(3)
N1'C C1C Li3 68.0(3)
S1C C1C Li3 164.8(3)
C8C N1'C C1C 124.3(4)
C8C N1'C Li4 85.6(4)
C1C N1'C Li4 147.8(4)
C8C N1'C Li3 139.8(4)
C1C N1'C Li3 79.9(3)
Li4 N1'C Li3 83.4(3)
C2C S1C C1C 88.5(2)
C3C C2C C7C 120.7(5)
C3C C2C S1C 128.3(4)
C7C C2C S1C 111.0(4)
C1C N1C C7C 111.1(4)
C1C N1C Li3 95.9(4)
C7C N1C Li3 150.6(4)
C9C S2C C8C 89.0(2)
C4C C3C C2C 118.2(5)
C8C N2C C14C 111.5(4)
C8C N2C Li4 88.8(4)
C14C N2C Li4 158.8(4)
C3C C4C C5C 121.6(5)
C4C C5C C6C 121.6(5)
C7C C6C C5C 116.8(5)
C7C C6C C15C 120.1(4)
C5C C6C C15C 123.1(5)
C6C C7C C2C 121.1(4)
C6C C7C N1C 124.7(4)
C2C C7C N1C 114.2(4)
N2C C8C N1'C 119.4(4)
N2C C8C S2C 114.1(4)
N1'C C8C S2C 126.2(4)
N2C C8C Li4 58.2(3)
N1'C C8C Li4 61.2(3)
S2C C8C Li4 170.1(3)
C10C C9C C14C 121.4(5)
C10C C9C S2C 128.1(4)
C14C C9C S2C 110.4(4)
C11C C10C C9C 117.6(5)
C10C C11C C12C 122.1(5)
C13C C12C C11C 121.2(5)
C12C C13C C14C 117.2(5)
C12C C13C C16C 120.4(5)
C14C C13C C16C 122.3(5)
N2C C14C C9C 115.0(4)
N2C C14C C13C 124.7(4)
C9C C14C C13C 120.3(5)
C2T C1T C6T 118.9(10)
C2T C1T C7T 121.3(10)
C6T C1T C7T 119.6(10)
C3T C2T C1T 122.6(10)
C2T C3T C4T 117.9(9)
C5T C4T C3T 120.9(9)
C6T C5T C4T 118.4(9)
C5T C6T C1T 121.2(10)
C2' C1' C6' 118.9(16)
C2' C1' C7' 118.4(16)
C6' C1' C7' 121.9(17)
C3' C2' C1' 121.1(16)
C2' C3' C4' 118.9(16)
C3' C4' C5' 121.4(17)
C6' C5' C4' 117.3(16)
C5' C6' C1' 122.1(17)

loop_
_geom_bond_atom_site_label_1
_geom_bond_atom_site_label_2
_geom_bond_distance
C1 N1 1.327(6)
C1 N1' 1.345(6)
C1 S1 1.769(5)
C1 Li1 2.482(10)
N1' C8 1.347(6)
N1' Li1 2.235(10)
N1' Li2 2.251(9)
S1 C2 1.753(5)
Li1 N1 2.039(9)
Li1 N2A 2.112(9)
Li1 N1'B 2.204(9)
Li1 C8B 2.584(10)
Li1 N2B 2.642(10)
C2 C3 1.388(6)
C2 C7 1.392(6)
N1 C7 1.401(6)
S2 C9 1.750(5)
S2 C8 1.763(5)
Li2 N2 1.950(10)
Li2 N1'A 2.056(10)
Li2 N1B 2.096(10)
Li2 C8 2.418(10)
Li2 C1B 2.633(10)
Li2 N1'B 2.643(10)
Li2 Li4 3.484(13)
C3 C4 1.379(7)
N2 C8 1.324(6)
N2 C14 1.382(6)
Li3 N1C 1.999(9)
Li3 N1A 2.074(10)
Li3 N1B 2.280(9)
Li3 N1'C 2.357(10)
Li3 N1'B 2.429(9)
Li3 C1C 2.502(10)
Li3 C1B 2.573(9)
Li3 N1'A 2.712(9)
Li3 C1A 2.745(10)
Li3 Li4 2.998(13)
C4 C5 1.395(7)
Li4 N2B 2.062(9)
Li4 N2C 2.073(9)
Li4 N1'C 2.144(9)
Li4 N1'A 2.274(9)
Li4 C8C 2.439(9)
Li4 N2A 2.483(9)
Li4 N1'B 2.518(9)
Li4 C8A 2.564(9)
Li4 C8B 2.626(9)
C5 C6 1.381(6)
C6 C7 1.395(7)
C6 C15 1.519(7)
C9 C10 1.388(7)
C9 C14 1.398(7)
C10 C11 1.398(8)
C11 C12 1.365(7)
C12 C13 1.366(7)
C13 C14 1.416(7)
C13 C16 1.477(7)
C1A N1A 1.324(6)
C1A N1'A 1.359(5)
C1A S1A 1.769(5)
N1'A C8A 1.358(5)
S1A C2A 1.739(5)
C2A C3A 1.373(6)
C2A C7A 1.414(6)
N1A C7A 1.377(5)
S2A C9A 1.747(5)
S2A C8A 1.763(5)
C3A C4A 1.390(6)
N2A C8A 1.333(5)
N2A C14A 1.391(5)
C4A C5A 1.371(7)
C5A C6A 1.372(6)
C6A C7A 1.402(6)
C6A C15A 1.497(7)
C9A C10A 1.382(6)
C9A C14A 1.394(6)
C10A C11A 1.365(6)
C11A C12A 1.378(7)
C12A C13A 1.382(6)
C13A C14A 1.406(6)
C13A C16A 1.491(6)
C1B N1B 1.319(6)
C1B N1'B 1.347(6)
C1B S1B 1.763(5)
N1'B C8B 1.348(6)
S1B C2B 1.755(5)
C2B C3B 1.368(7)
C2B C7B 1.391(7)
N1B C7B 1.395(6)
S2B C9B 1.740(5)
S2B C8B 1.761(5)
C3B C4B 1.354(7)
N2B C8B 1.320(6)
N2B C14B 1.390(6)
C4B C5B 1.359(7)
C5B C6B 1.389(7)
C6B C7B 1.404(7)
C6B C15B 1.495(7)
C9B C14B 1.403(6)
C9B C10B 1.404(7)
C10B C11B 1.351(7)
C11B C12B 1.396(7)
C12B C13B 1.379(7)
C13B C14B 1.384(6)
C13B C16B 1.510(7)
C1C N1C 1.313(6)
C1C N1'C 1.350(6)
C1C S1C 1.765(5)
N1'C C8C 1.338(6)
S1C C2C 1.736(5)
C2C C3C 1.386(7)
C2C C7C 1.390(6)
N1C C7C 1.400(6)
S2C C9C 1.733(5)
S2C C8C 1.770(5)
C3C C4C 1.361(7)
N2C C8C 1.328(6)
N2C C14C 1.378(6)
C4C C5C 1.366(7)
C5C C6C 1.397(6)
C6C C7C 1.384(6)
C6C C15C 1.508(7)
C9C C10C 1.375(7)
C9C C14C 1.398(6)
C10C C11C 1.369(8)
C11C C12C 1.380(7)
C12C C13C 1.380(7)
C13C C14C 1.404(7)
C13C C16C 1.480(7)
C1T C2T 1.375(10)
C1T C6T 1.392(11)
C1T C7T 1.491(11)
C2T C3T 1.345(11)
C3T C4T 1.412(11)
C4T C5T 1.403(10)
C5T C6T 1.361(10)
C1' C2' 1.380(14)
C1' C6' 1.384(14)
C1' C7' 1.505(15)
C2' C3' 1.361(15)
C3' C4' 1.390(15)
C4' C5' 1.405(15)
C5' C6' 1.366(14)

loop_
_geom_torsion_atom_site_label_1
_geom_torsion_atom_site_label_2
_geom_torsion_atom_site_label_3
_geom_torsion_atom_site_label_4
_geom_torsion
N1 C1 N1' C8 -172.8(4)
S1 C1 N1' C8 7.7(7)
Li1 C1 N1' C8 -165.6(5)
N1 C1 N1' Li1 -7.3(5)
S1 C1 N1' Li1 173.3(4)
N1 C1 N1' Li2 46.1(10)
S1 C1 N1' Li2 -133.4(7)
Li1 C1 N1' Li2 53.4(8)
N1 C1 S1 C2 0.8(4)
N1' C1 S1 C2 -179.7(4)
Li1 C1 S1 C2 -28.5(16)
C1 S1 C2 C3 177.6(4)
C1 S1 C2 C7 -1.5(3)
N1' C1 N1 C7 -179.4(4)
S1 C1 N1 C7 0.2(5)
Li1 C1 N1 C7 172.7(5)
N1' C1 N1 Li1 7.9(5)
S1 C1 N1 Li1 -172.5(3)
C7 C2 C3 C4 -1.8(7)
S1 C2 C3 C4 179.3(4)
C2 C3 C4 C5 0.0(7)
C3 C4 C5 C6 1.5(8)
C4 C5 C6 C7 -1.3(7)
C4 C5 C6 C15 177.1(5)
C3 C2 C7 C6 2.0(7)
S1 C2 C7 C6 -178.9(4)
C3 C2 C7 N1 -177.2(4)
S1 C2 C7 N1 1.9(5)
C5 C6 C7 C2 -0.4(7)
C15 C6 C7 C2 -178.8(4)
C5 C6 C7 N1 178.7(4)
C15 C6 C7 N1 0.3(7)
C1 N1 C7 C2 -1.4(6)
Li1 N1 C7 C2 161.2(8)
C1 N1 C7 C6 179.5(4)
Li1 N1 C7 C6 -17.9(12)
C14 N2 C8 N1' -177.6(4)
Li2 N2 C8 N1' 18.8(5)
C14 N2 C8 S2 2.6(6)
Li2 N2 C8 S2 -161.0(4)
C14 N2 C8 Li2 163.6(6)
C1 N1' C8 N2 -177.4(4)
Li1 N1' C8 N2 30.5(10)
Li2 N1' C8 N2 -16.4(5)
C1 N1' C8 S2 2.3(7)
Li1 N1' C8 S2 -149.7(6)
Li2 N1' C8 S2 163.3(5)
C1 N1' C8 Li2 -161.0(5)
Li1 N1' C8 Li2 46.9(7)
C9 S2 C8 N2 -1.9(4)
C9 S2 C8 N1' 178.3(5)
C9 S2 C8 Li2 -49.7(10)
C8 S2 C9 C10 -176.6(5)
C8 S2 C9 C14 0.6(4)
C14 C9 C10 C11 0.4(8)
S2 C9 C10 C11 177.3(4)
C9 C10 C11 C12 -0.8(8)
C10 C11 C12 C13 1.6(9)
C11 C12 C13 C14 -1.8(9)
C11 C12 C13 C16 179.5(6)
C8 N2 C14 C9 -2.1(6)
Li2 N2 C14 C9 143.7(8)
C8 N2 C14 C13 176.7(5)
Li2 N2 C14 C13 -37.5(12)
C10 C9 C14 N2 178.1(5)
S2 C9 C14 N2 0.7(6)
C10 C9 C14 C13 -0.7(8)
S2 C9 C14 C13 -178.2(4)
C12 C13 C14 N2 -177.3(5)
C16 C13 C14 N2 1.3(9)
C12 C13 C14 C9 1.4(8)
C16 C13 C14 C9 -180.0(5)
N1A C1A N1'A C8A -178.0(4)
S1A C1A N1'A C8A 4.5(7)
Li3 C1A N1'A C8A 167.2(5)
N1A C1A N1'A Li2 -44.1(6)
S1A C1A N1'A Li2 138.4(4)
Li3 C1A N1'A Li2 -58.9(4)
N1A C1A N1'A Li4 78.9(5)
S1A C1A N1'A Li4 -98.7(4)
Li3 C1A N1'A Li4 64.1(4)
N1A C1A N1'A Li3 14.8(4)
S1A C1A N1'A Li3 -162.7(4)
N1A C1A S1A C2A -0.1(4)
N1'A C1A S1A C2A 177.5(4)
Li3 C1A S1A C2A 38.2(7)
C1A S1A C2A C3A -178.9(5)
C1A S1A C2A C7A -0.9(4)
N1'A C1A N1A C7A -176.7(4)
S1A C1A N1A C7A 1.1(5)
Li3 C1A N1A C7A -157.0(5)
N1'A C1A N1A Li3 -19.7(5)
S1A C1A N1A Li3 158.1(3)
C7A C2A C3A C4A 0.0(7)
S1A C2A C3A C4A 177.8(4)
C2A C3A C4A C5A -0.6(7)
C3A C4A C5A C6A 0.6(8)
C4A C5A C6A C7A 0.0(7)
C4A C5A C6A C15A 179.2(5)
C1A N1A C7A C6A 177.4(4)
Li3 N1A C7A C6A 30.4(8)
C1A N1A C7A C2A -1.8(6)
Li3 N1A C7A C2A -148.8(5)
C5A C6A C7A N1A -179.8(4)
C15A C6A C7A N1A 1.1(7)
C5A C6A C7A C2A -0.6(7)
C15A C6A C7A C2A -179.8(4)
C3A C2A C7A N1A 179.9(4)
S1A C2A C7A N1A 1.7(5)
C3A C2A C7A C6A 0.6(7)
S1A C2A C7A C6A -177.5(4)
C14A N2A C8A N1'A -179.5(4)
Li1 N2A C8A N1'A -22.7(6)
Li4 N2A C8A N1'A 42.0(4)
C14A N2A C8A S2A -0.2(5)
Li1 N2A C8A S2A 156.7(4)
Li4 N2A C8A S2A -138.6(3)
C14A N2A C8A Li4 138.5(4)
Li1 N2A C8A Li4 -64.7(4)
C1A N1'A C8A N2A -164.0(4)
Li2 N1'A C8A N2A 60.9(5)
Li4 N1'A C8A N2A -45.7(4)
Li3 N1'A C8A N2A -15.9(10)
C1A N1'A C8A S2A 16.8(7)
Li2 N1'A C8A S2A -118.4(4)
Li4 N1'A C8A S2A 135.0(4)
Li3 N1'A C8A S2A 164.8(6)
C1A N1'A C8A Li4 -118.2(5)
Li2 N1'A C8A Li4 106.6(4)
Li3 N1'A C8A Li4 29.9(8)
C9A S2A C8A N2A 0.2(4)
C9A S2A C8A N1'A 179.5(4)
C9A S2A C8A Li4 -89.9(5)
C8A S2A C9A C10A 178.1(5)
C8A S2A C9A C14A -0.2(3)
C14A C9A C10A C11A -0.4(7)
S2A C9A C10A C11A -178.4(4)
C9A C10A C11A C12A -1.0(7)
C10A C11A C12A C13A 1.8(7)
C11A C12A C13A C14A -1.2(7)
C11A C12A C13A C16A 177.2(4)
C8A N2A C14A C9A 0.0(5)
Li1 N2A C14A C9A -156.5(4)
Li4 N2A C14A C9A 96.3(6)
C8A N2A C14A C13A -179.1(4)
Li1 N2A C14A C13A 24.4(7)
Li4 N2A C14A C13A -82.8(6)
C10A C9A C14A N2A -178.2(4)
S2A C9A C14A N2A 0.1(5)
C10A C9A C14A C13A 1.0(7)
S2A C9A C14A C13A 179.3(3)
C12A C13A C14A N2A 179.0(4)
C16A C13A C14A N2A 0.6(7)
C12A C13A C14A C9A -0.1(6)
C16A C13A C14A C9A -178.6(4)
N1B C1B N1'B C8B -163.0(4)
S1B C1B N1'B C8B 20.1(6)
Li3 C1B N1'B C8B -125.9(5)
Li2 C1B N1'B C8B 168.3(5)
N1B C1B N1'B Li1 88.1(5)
S1B C1B N1'B Li1 -88.8(5)
Li3 C1B N1'B Li1 125.2(4)
Li2 C1B N1'B Li1 59.4(4)
N1B C1B N1'B Li3 -37.1(4)
S1B C1B N1'B Li3 146.0(4)
Li2 C1B N1'B Li3 -65.8(3)
N1B C1B N1'B Li4 -14.4(10)
S1B C1B N1'B Li4 168.7(6)
Li3 C1B N1'B Li4 22.7(8)
Li2 C1B N1'B Li4 -43.1(8)
N1B C1B N1'B Li2 28.7(4)
S1B C1B N1'B Li2 -148.2(4)
Li3 C1B N1'B Li2 65.8(3)
N1B C1B S1B C2B -0.9(4)
N1'B C1B S1B C2B 176.1(4)
Li3 C1B S1B C2B -77.3(7)
Li2 C1B S1B C2B 57.5(6)
C1B S1B C2B C3B -178.8(5)
C1B S1B C2B C7B 0.1(4)
N1'B C1B N1B C7B -175.8(4)
S1B C1B N1B C7B 1.5(5)
Li3 C1B N1B C7B 144.8(4)
Li2 C1B N1B C7B -139.6(5)
N1'B C1B N1B Li2 -36.2(5)
S1B C1B N1B Li2 141.0(3)
Li3 C1B N1B Li2 -75.6(3)
N1'B C1B N1B Li3 39.4(5)
S1B C1B N1B Li3 -143.4(3)
Li2 C1B N1B Li3 75.6(3)
C7B C2B C3B C4B 2.3(8)
S1B C2B C3B C4B -179.0(4)
C2B C3B C4B C5B -0.3(8)
C3B C4B C5B C6B -2.7(8)
C4B C5B C6B C7B 3.6(7)
C4B C5B C6B C15B -177.4(5)
C3B C2B C7B N1B 179.7(4)
S1B C2B C7B N1B 0.7(5)
C3B C2B C7B C6B -1.3(7)
S1B C2B C7B C6B 179.8(4)
C1B N1B C7B C2B -1.4(6)
Li2 N1B C7B C2B -123.7(5)
Li3 N1B C7B C2B 111.6(6)
C1B N1B C7B C6B 179.6(4)
Li2 N1B C7B C6B 57.3(7)
Li3 N1B C7B C6B -67.4(8)
C5B C6B C7B C2B -1.7(7)
C15B C6B C7B C2B 179.3(5)
C5B C6B C7B N1B 177.3(4)
C15B C6B C7B N1B -1.7(7)
C14B N2B C8B N1'B -176.9(4)
Li4 N2B C8B N1'B -24.2(5)
Li1 N2B C8B N1'B 44.4(4)
C14B N2B C8B S2B -0.4(5)
Li4 N2B C8B S2B 152.3(3)
Li1 N2B C8B S2B -139.1(3)
C14B N2B C8B Li1 138.7(4)
Li4 N2B C8B Li1 -68.6(3)
C14B N2B C8B Li4 -152.7(4)
Li1 N2B C8B Li4 68.6(3)
C1B N1'B C8B N2B -174.3(4)
Li1 N1'B C8B N2B -53.3(4)
Li3 N1'B C8B N2B 82.2(5)
Li4 N1'B C8B N2B 19.7(4)
Li2 N1'B C8B N2B -25.5(11)
C1B N1'B C8B S2B 9.7(7)
Li1 N1'B C8B S2B 130.7(4)
Li3 N1'B C8B S2B -93.8(5)
Li4 N1'B C8B S2B -156.3(4)
Li2 N1'B C8B S2B 158.5(7)
C1B N1'B C8B Li1 -121.0(5)
Li3 N1'B C8B Li1 135.5(5)
Li4 N1'B C8B Li1 73.0(3)
Li2 N1'B C8B Li1 27.8(9)
C1B N1'B C8B Li4 166.0(5)
Li1 N1'B C8B Li4 -73.0(3)
Li3 N1'B C8B Li4 62.5(4)
Li2 N1'B C8B Li4 -45.2(9)
C9B S2B C8B N2B 1.1(4)
C9B S2B C8B N1'B 177.2(4)
C9B S2B C8B Li1 -99.1(5)
C9B S2B C8B Li4 52.3(7)
C8B S2B C9B C14B -1.6(3)
C8B S2B C9B C10B 179.0(5)
C14B C9B C10B C11B -0.4(7)
S2B C9B C10B C11B 179.0(4)
C9B C10B C11B C12B -1.2(7)
C10B C11B C12B C13B 0.9(7)
C11B C12B C13B C14B 0.9(7)
C11B C12B C13B C16B -175.7(4)
C12B C13B C14B N2B 178.7(4)
C16B C13B C14B N2B -4.6(7)
C12B C13B C14B C9B -2.5(6)
C16B C13B C14B C9B 174.3(4)
C8B N2B C14B C13B 178.0(4)
Li4 N2B C14B C13B 41.7(8)
Li1 N2B C14B C13B -93.1(7)
C8B N2B C14B C9B -0.9(5)
Li4 N2B C14B C9B -137.2(5)
Li1 N2B C14B C9B 88.0(6)
C10B C9B C14B C13B 2.3(7)
S2B C9B C14B C13B -177.2(3)
C10B C9B C14B N2B -178.7(4)
S2B C9B C14B N2B 1.8(5)
N1C C1C N1'C C8C -156.7(4)
S1C C1C N1'C C8C 26.8(7)
Li3 C1C N1'C C8C -144.8(5)
N1C C1C N1'C Li4 48.0(9)
S1C C1C N1'C Li4 -128.5(6)
Li3 C1C N1'C Li4 59.8(7)
N1C C1C N1'C Li3 -11.9(4)
S1C C1C N1'C Li3 171.7(4)
N1C C1C S1C C2C -0.3(4)
N1'C C1C S1C C2C 176.3(4)
Li3 C1C S1C C2C -34.5(13)
C1C S1C C2C C3C -178.9(5)
C1C S1C C2C C7C 1.6(4)
N1'C C1C N1C C7C -178.0(4)
S1C C1C N1C C7C -1.2(5)
Li3 C1C N1C C7C 168.1(5)
N1'C C1C N1C Li3 13.9(5)
S1C C1C N1C Li3 -169.3(3)
C7C C2C C3C C4C 0.0(8)
S1C C2C C3C C4C -179.4(4)
C2C C3C C4C C5C 2.3(8)
C3C C4C C5C C6C -2.9(8)
C4C C5C C6C C7C 1.0(7)
C4C C5C C6C C15C -178.0(5)
C5C C6C C7C C2C 1.3(7)
C15C C6C C7C C2C -179.6(4)
C5C C6C C7C N1C -178.3(4)
C15C C6C C7C N1C 0.7(7)
C3C C2C C7C C6C -1.9(7)
S1C C2C C7C C6C 177.6(4)
C3C C2C C7C N1C 177.8(4)
S1C C2C C7C N1C -2.7(5)
C1C N1C C7C C6C -177.9(4)
Li3 N1C C7C C6C -22.5(10)
C1C N1C C7C C2C 2.5(6)
Li3 N1C C7C C2C 157.9(7)
C14C N2C C8C N1'C -175.1(4)
Li4 N2C C8C N1'C -1.5(5)
C14C N2C C8C S2C -0.7(5)
Li4 N2C C8C S2C 173.0(4)
C14C N2C C8C Li4 -173.6(5)
C1C N1'C C8C N2C -165.7(4)
Li4 N1'C C8C N2C 1.5(5)
Li3 N1'C C8C N2C 75.8(7)
C1C N1'C C8C S2C 20.6(7)
Li4 N1'C C8C S2C -172.3(4)
Li3 N1'C C8C S2C -97.9(6)
C1C N1'C C8C Li4 -167.1(5)
Li3 N1'C C8C Li4 74.4(5)
C9C S2C C8C N2C 0.5(4)
C9C S2C C8C N1'C 174.5(5)
C8C S2C C9C C10C -179.3(5)
C8C S2C C9C C14C -0.2(4)
C14C C9C C10C C11C 2.0(8)
S2C C9C C10C C11C -179.0(5)
C9C C10C C11C C12C 0.6(9)
C10C C11C C12C C13C -2.0(9)
C11C C12C C13C C14C 0.9(8)
C11C C12C C13C C16C -179.0(5)
C8C N2C C14C C9C 0.5(6)
Li4 N2C C14C C9C -161.6(10)
C8C N2C C14C C13C -177.2(5)
Li4 N2C C14C C13C 20.7(14)
C10C C9C C14C N2C 179.0(5)
S2C C9C C14C N2C -0.1(6)
C10C C9C C14C C13C -3.2(8)
S2C C9C C14C C13C 177.7(4)
C12C C13C C14C N2C 179.2(5)
C16C C13C C14C N2C -1.0(8)
C12C C13C C14C C9C 1.7(7)
C16C C13C C14C C9C -178.5(5)
C6T C1T C2T C3T -4(3)
C7T C1T C2T C3T -178.4(16)
C1T C2T C3T C4T 2(2)
C2T C3T C4T C5T 0.3(14)
C3T C4T C5T C6T 0(2)
C4T C5T C6T C1T -2(4)
C2T C1T C6T C5T 4(5)
C7T C1T C6T C5T 179(2)
C6' C1' C2' C3' 7(6)
C7' C1' C2' C3' 177(3)
C1' C2' C3' C4' -4(4)
C2' C3' C4' C5' 0(3)
C3' C4' C5' C6' 0(5)
C4' C5' C6' C1' 3(9)
C2' C1' C6' C5' -7(9)
C7' C1' C6' C5' -176(5)
